data_7720081
loop_
_publ_author_name
'Yan, Jiayu'
'Sun, Jian'
'Zhou, Shuangliu'

_publ_section_title
;
 Half-sandwich &#x3b7;<sup>5</sup>-pyrrolyl rhodium(I) complexes with
 alkene coordination: synthesis and reactivity exploration.
;
_journal_issue 9
_journal_name_full 'Dalton transactions (Cambridge, England : 2003)'
_journal_page_first 3682
_journal_page_last 3686
_journal_paper_doi 10.1039/d6dt00024j
_journal_volume 55
_journal_year 2026
_chemical_formula_moiety 'C24 H24 N Rh'
_chemical_formula_sum 'C24 H24 N Rh'
_chemical_formula_weight 429.35
_chemical_properties_physical Air-sensitive,Moisture-sensitive
_space_group_crystal_system monoclinic
_space_group_IT_number 14
_space_group_name_Hall '-P 2ybc'
_space_group_name_H-M_alt 'P 1 21/c 1'
_atom_sites_solution_hydrogens geom
_atom_sites_solution_primary dual
_audit_creation_date 2025-12-13
_audit_creation_method
;
Olex2 1.3
(compiled Nov 21 2019 18:26:39 for OlexSys, GUI svn.r6003)
;
_audit_update_record
;
2025-12-13 deposited with the CCDC.	2026-02-06 downloaded from the CCDC.
;
_cell_angle_alpha 90
_cell_angle_beta 103.0210(10)
_cell_angle_gamma 90
_cell_formula_units_Z 4
_cell_length_a 10.8808(4)
_cell_length_b 9.6579(4)
_cell_length_c 18.3867(8)
_cell_measurement_reflns_used 9759
_cell_measurement_temperature 293
_cell_measurement_theta_max 27.45
_cell_measurement_theta_min 2.63
_cell_volume 1882.50(13)
_computing_cell_refinement 'SAINT v8.37A (Bruker, 2015)'
_computing_data_reduction 'SAINT v8.37A (Bruker, 2015)'
_computing_molecular_graphics 'Olex2 1.3 (Dolomanov et al., 2009)'
_computing_publication_material 'Olex2 1.3 (Dolomanov et al., 2009)'
_computing_structure_refinement 'SHELXL 2018/3 (Sheldrick, 2015)'
_computing_structure_solution 'SHELXT 2018/2 (Sheldrick, 2018)'
_diffrn_ambient_temperature 293
_diffrn_measured_fraction_theta_full 0.995
_diffrn_measured_fraction_theta_max 0.996
_diffrn_measurement_device_type 'Bruker APEX-II CCD'
_diffrn_measurement_method '\f and \w scans'
_diffrn_radiation_type MoK\a
_diffrn_radiation_wavelength 0.71073
_diffrn_reflns_av_R_equivalents 0.0453
_diffrn_reflns_av_unetI/netI 0.0193
_diffrn_reflns_Laue_measured_fraction_full 0.995
_diffrn_reflns_Laue_measured_fraction_max 0.996
_diffrn_reflns_limit_h_max 14
_diffrn_reflns_limit_h_min -14
_diffrn_reflns_limit_k_max 12
_diffrn_reflns_limit_k_min -12
_diffrn_reflns_limit_l_max 23
_diffrn_reflns_limit_l_min -23
_diffrn_reflns_number 57034
_diffrn_reflns_point_group_measured_fraction_full 0.995
_diffrn_reflns_point_group_measured_fraction_max 0.996
_diffrn_reflns_theta_full 25.242
_diffrn_reflns_theta_max 27.501
_diffrn_reflns_theta_min 2.907
_diffrn_source_current 30.0
_diffrn_source_power 1.5
_diffrn_source_voltage 50.0
_diffrn_standards_number 0
_exptl_absorpt_coefficient_mu 0.914
_exptl_absorpt_correction_T_max 0.7456
_exptl_absorpt_correction_T_min 0.5349
_exptl_absorpt_correction_type multi-scan
_exptl_absorpt_process_details
;
SADABS-2014/5 (Bruker,2014/5) was used for absorption correction.
wR2(int) was 0.0970 before and 0.0604 after correction.
The Ratio of minimum to maximum transmission is 0.7174.
The \l/2 correction factor is Not present.
;
_exptl_crystal_colour 'clear yellow'
_exptl_crystal_colour_lustre clear
_exptl_crystal_colour_primary yellow
_exptl_crystal_density_diffrn 1.515
_exptl_crystal_description block
_exptl_crystal_F_000 880
_exptl_crystal_recrystallization_method 'by diffusion of hexane into the toluene solution'
_exptl_crystal_size_max 0.2
_exptl_crystal_size_mid 0.16
_exptl_crystal_size_min 0.13
_refine_diff_density_max 0.964
_refine_diff_density_min -0.531
_refine_diff_density_rms 0.069
_refine_ls_extinction_method none
_refine_ls_goodness_of_fit_ref 1.099
_refine_ls_hydrogen_treatment constr
_refine_ls_matrix_type full
_refine_ls_number_parameters 235
_refine_ls_number_reflns 4298
_refine_ls_number_restraints 0
_refine_ls_restrained_S_all 1.099
_refine_ls_R_factor_all 0.0406
_refine_ls_R_factor_gt 0.0292
_refine_ls_shift/su_max 0.001
_refine_ls_shift/su_mean 0.000
_refine_ls_structure_factor_coef Fsqd
_refine_ls_weighting_details 'w=1/[\s^2^(Fo^2^)+3.3783P] where P=(Fo^2^+2Fc^2^)/3'
_refine_ls_weighting_scheme calc
_refine_ls_wR_factor_gt 0.0573
_refine_ls_wR_factor_ref 0.0644
_reflns_Friedel_coverage 0.000
_reflns_number_gt 3645
_reflns_number_total 4298
_reflns_threshold_expression 'I > 2\s(I)'
_cod_data_source_file d6dt00024j2.cif
_cod_data_source_block 2
_cod_depositor_comments 'Adding full bibliography for 7720079--7720086.cif.'
_cod_database_code 7720081
_shelx_shelxl_version_number 2018/3
_shelx_space_group_comment
;
The symmetry employed for this shelxl refinement is uniquely defined
by the following loop, which should always be used as a source of
symmetry information in preference to the above space-group names.
They are only intended as comments.
;
_shelx_estimated_absorpt_t_max 0.890
_shelx_estimated_absorpt_t_min 0.838
_olex2_refinement_description
;
1. Fixed Uiso
 At 1.2 times of:
  All C(H) groups, All C(H,H) groups
2.a Ternary CH refined with riding coordinates:
 C2(H2), C3(H3), C17(H17), C18(H18), C21(H21), C22(H22)
2.b Secondary CH2 refined with riding coordinates:
 C19(H19a,H19b), C20(H20a,H20b), C23(H23a,H23b), C24(H24a,H24b)
2.c Aromatic/amide H refined with riding coordinates:
 C6(H6), C7(H7), C8(H8), C9(H9), C10(H10), C12(H12), C13(H13), C14(H14),
 C15(H15), C16(H16)
;
_olex2_submission_original_sample_id mo_20231221b_0m
_olex2_submission_special_instructions 'No special instructions were received'

loop_
_space_group_symop_operation_xyz
'x, y, z'
'-x, y+1/2, -z+1/2'
'-x, -y, -z'
'x, -y-1/2, z-1/2'

loop_
_atom_site_label
_atom_site_type_symbol
_atom_site_fract_x
_atom_site_fract_y
_atom_site_fract_z
_atom_site_U_iso_or_equiv
_atom_site_adp_type
_atom_site_occupancy
_atom_site_site_symmetry_order
_atom_site_calc_flag
_atom_site_refinement_flags_posn
_atom_site_refinement_flags_adp
_atom_site_refinement_flags_occupancy
_atom_site_disorder_assembly
_atom_site_disorder_group
C1 C 0.4649(2) 0.8378(3) 0.32222(14) 0.0323(6) Uani 1 1 d . . . . .
C2 C 0.4686(3) 0.7389(3) 0.26516(15) 0.0378(6) Uani 1 1 d . . . . .
H2 H 0.401425 0.673895 0.242877 0.045 Uiso 1 1 calc R U . . .
C3 C 0.5808(3) 0.7616(3) 0.24224(14) 0.0366(6) Uani 1 1 d . . . . .
H3 H 0.607440 0.717164 0.200413 0.044 Uiso 1 1 calc R U . . .
C4 C 0.6429(3) 0.8726(3) 0.28765(14) 0.0318(5) Uani 1 1 d . . . . .
C5 C 0.3648(2) 0.8574(3) 0.36374(15) 0.0356(6) Uani 1 1 d . . . . .
C6 C 0.2590(3) 0.7724(3) 0.35064(18) 0.0472(7) Uani 1 1 d . . . . .
H6 H 0.249089 0.704749 0.313762 0.057 Uiso 1 1 calc R U . . .
C7 C 0.1688(3) 0.7874(4) 0.3918(2) 0.0564(9) Uani 1 1 d . . . . .
H7 H 0.098509 0.729761 0.382464 0.068 Uiso 1 1 calc R U . . .
C8 C 0.1814(3) 0.8868(4) 0.44652(19) 0.0547(9) Uani 1 1 d . . . . .
H8 H 0.119937 0.896529 0.474063 0.066 Uiso 1 1 calc R U . . .
C9 C 0.2853(3) 0.9716(4) 0.4602(2) 0.0579(9) Uani 1 1 d . . . . .
H9 H 0.294543 1.038317 0.497550 0.070 Uiso 1 1 calc R U . . .
C10 C 0.3766(3) 0.9586(3) 0.41895(18) 0.0469(7) Uani 1 1 d . . . . .
H10 H 0.446010 1.017565 0.428080 0.056 Uiso 1 1 calc R U . . .
C11 C 0.7644(3) 0.9375(3) 0.28587(15) 0.0332(6) Uani 1 1 d . . . . .
C12 C 0.8303(3) 0.8999(3) 0.23239(17) 0.0452(7) Uani 1 1 d . . . . .
H12 H 0.796378 0.834251 0.196470 0.054 Uiso 1 1 calc R U . . .
C13 C 0.9456(3) 0.9590(4) 0.2320(2) 0.0579(9) Uani 1 1 d . . . . .
H13 H 0.989071 0.932243 0.196175 0.069 Uiso 1 1 calc R U . . .
C14 C 0.9963(3) 1.0567(4) 0.2839(2) 0.0577(9) Uani 1 1 d . . . . .
H14 H 1.074018 1.096341 0.283445 0.069 Uiso 1 1 calc R U . . .
C15 C 0.9321(3) 1.0961(3) 0.3367(2) 0.0525(8) Uani 1 1 d . . . . .
H15 H 0.966525 1.162720 0.371891 0.063 Uiso 1 1 calc R U . . .
C16 C 0.8165(3) 1.0377(3) 0.33809(17) 0.0410(6) Uani 1 1 d . . . . .
H16 H 0.773622 1.065504 0.374009 0.049 Uiso 1 1 calc R U . . .
C17 C 0.5844(3) 0.6106(4) 0.45938(16) 0.0463(7) Uani 1 1 d . . . . .
H17 H 0.500024 0.637177 0.464801 0.056 Uiso 1 1 calc R U . . .
C18 C 0.5835(3) 0.5075(3) 0.40816(18) 0.0482(8) Uani 1 1 d . . . . .
H18 H 0.498869 0.474640 0.384155 0.058 Uiso 1 1 calc R U . . .
C19 C 0.6842(4) 0.3975(3) 0.4166(2) 0.0671(11) Uani 1 1 d . . . . .
H19A H 0.646546 0.311825 0.394678 0.081 Uiso 1 1 calc R U . . .
H19B H 0.718768 0.380891 0.469306 0.081 Uiso 1 1 calc R U . . .
C20 C 0.7897(4) 0.4381(4) 0.3798(3) 0.0755(12) Uani 1 1 d . . . . .
H20A H 0.772637 0.400261 0.329693 0.091 Uiso 1 1 calc R U . . .
H20B H 0.867960 0.397886 0.407568 0.091 Uiso 1 1 calc R U . . .
C21 C 0.8057(3) 0.5945(4) 0.3757(2) 0.0584(10) Uani 1 1 d . . . . .
H21 H 0.853682 0.623741 0.339268 0.070 Uiso 1 1 calc R U . . .
C22 C 0.8155(3) 0.6848(4) 0.4358(2) 0.0546(8) Uani 1 1 d . . . . .
H22 H 0.868631 0.766005 0.433740 0.065 Uiso 1 1 calc R U . . .
C23 C 0.8138(3) 0.6367(4) 0.51529(19) 0.0627(10) Uani 1 1 d . . . . .
H23A H 0.853223 0.546214 0.523640 0.075 Uiso 1 1 calc R U . . .
H23B H 0.863870 0.700392 0.550793 0.075 Uiso 1 1 calc R U . . .
C24 C 0.6849(4) 0.6282(4) 0.52981(18) 0.0602(9) Uani 1 1 d . . . . .
H24A H 0.668046 0.711976 0.555020 0.072 Uiso 1 1 calc R U . . .
H24B H 0.681264 0.550692 0.562793 0.072 Uiso 1 1 calc R U . . .
N1 N 0.5688(2) 0.9229(2) 0.33402(12) 0.0317(5) Uani 1 1 d . . . . .
Rh1 Rh 0.63333(2) 0.69657(2) 0.36496(2) 0.02804(6) Uani 1 1 d . . . . .

loop_
_atom_site_aniso_label
_atom_site_aniso_U_11
_atom_site_aniso_U_22
_atom_site_aniso_U_33
_atom_site_aniso_U_23
_atom_site_aniso_U_13
_atom_site_aniso_U_12
C1 0.0312(13) 0.0302(13) 0.0327(13) 0.0018(10) 0.0012(10) 0.0015(10)
C2 0.0372(14) 0.0382(15) 0.0332(14) -0.0018(11) -0.0021(11) -0.0025(12)
C3 0.0463(16) 0.0351(14) 0.0265(12) 0.0000(11) 0.0046(11) 0.0001(12)
C4 0.0385(14) 0.0274(13) 0.0291(12) 0.0037(10) 0.0068(10) 0.0005(11)
C5 0.0277(13) 0.0378(14) 0.0388(14) 0.0040(12) 0.0024(11) 0.0062(11)
C6 0.0380(15) 0.0506(19) 0.0518(18) -0.0051(14) 0.0072(13) -0.0049(13)
C7 0.0366(16) 0.068(2) 0.064(2) 0.0031(19) 0.0104(14) -0.0045(16)
C8 0.0403(17) 0.070(2) 0.057(2) 0.0067(18) 0.0182(15) 0.0088(16)
C9 0.060(2) 0.060(2) 0.058(2) -0.0109(17) 0.0214(17) 0.0074(18)
C10 0.0426(16) 0.0479(18) 0.0509(18) -0.0069(14) 0.0122(14) -0.0008(14)
C11 0.0390(14) 0.0258(13) 0.0349(13) 0.0077(10) 0.0086(11) 0.0024(11)
C12 0.0549(18) 0.0429(17) 0.0419(16) 0.0010(13) 0.0191(14) -0.0022(14)
C13 0.056(2) 0.061(2) 0.066(2) 0.0037(18) 0.0342(18) -0.0018(17)
C14 0.0441(18) 0.056(2) 0.077(2) 0.0101(18) 0.0222(17) -0.0070(16)
C15 0.0493(18) 0.0422(17) 0.063(2) -0.0033(16) 0.0072(16) -0.0097(15)
C16 0.0446(16) 0.0366(15) 0.0427(16) -0.0006(12) 0.0117(13) -0.0019(13)
C17 0.0455(17) 0.057(2) 0.0398(16) 0.0166(14) 0.0179(13) 0.0065(15)
C18 0.0436(17) 0.0466(18) 0.0506(18) 0.0144(15) 0.0030(14) -0.0134(14)
C19 0.106(3) 0.0290(16) 0.054(2) 0.0066(15) -0.008(2) 0.0040(18)
C20 0.077(3) 0.066(3) 0.083(3) -0.003(2) 0.018(2) 0.032(2)
C21 0.0459(18) 0.077(3) 0.060(2) 0.0248(19) 0.0294(16) 0.0295(18)
C22 0.0328(15) 0.059(2) 0.069(2) 0.0160(18) 0.0044(14) -0.0074(15)
C23 0.061(2) 0.065(2) 0.0483(19) 0.0091(17) -0.0165(16) -0.0078(18)
C24 0.077(3) 0.063(2) 0.0395(17) 0.0002(16) 0.0108(17) -0.0101(19)
N1 0.0334(11) 0.0287(11) 0.0317(11) 0.0020(9) 0.0045(9) 0.0021(9)
Rh1 0.02873(10) 0.02767(10) 0.02781(10) 0.00142(8) 0.00657(7) -0.00067(8)

loop_
_atom_type_symbol
_atom_type_description
_atom_type_scat_dispersion_real
_atom_type_scat_dispersion_imag
_atom_type_scat_source
C C 0.0033 0.0016 'International Tables Vol C Tables 4.2.6.8 and 6.1.1.4'
H H 0.0000 0.0000 'International Tables Vol C Tables 4.2.6.8 and 6.1.1.4'
N N 0.0061 0.0033 'International Tables Vol C Tables 4.2.6.8 and 6.1.1.4'
Rh Rh -1.1178 0.9187 'International Tables Vol C Tables 4.2.6.8 and 6.1.1.4'

loop_
_geom_angle_atom_site_label_1
_geom_angle_atom_site_label_2
_geom_angle_atom_site_label_3
_geom_angle
_geom_angle_site_symmetry_1
_geom_angle_site_symmetry_3
_geom_angle_publ_flag
C2 C1 C5 127.8(2) . . ?
C2 C1 Rh1 72.48(15) . . ?
C5 C1 Rh1 121.89(18) . . ?
N1 C1 C2 111.0(2) . . ?
N1 C1 C5 121.2(2) . . ?
N1 C1 Rh1 74.62(14) . . ?
C1 C2 H2 126.5 . . ?
C1 C2 Rh1 71.18(14) . . ?
C3 C2 C1 106.7(2) . . ?
C3 C2 H2 126.5 . . ?
C3 C2 Rh1 71.97(15) . . ?
Rh1 C2 H2 126.5 . . ?
C2 C3 H3 127.0 . . ?
C2 C3 C4 105.8(2) . . ?
C2 C3 Rh1 72.55(15) . . ?
C4 C3 H3 127.0 . . ?
C4 C3 Rh1 69.51(14) . . ?
Rh1 C3 H3 127.0 . . ?
C3 C4 C11 128.0(2) . . ?
C3 C4 Rh1 73.60(15) . . ?
C11 C4 Rh1 120.65(17) . . ?
N1 C4 C3 110.9(2) . . ?
N1 C4 C11 121.0(2) . . ?
N1 C4 Rh1 76.03(14) . . ?
C6 C5 C1 120.9(3) . . ?
C6 C5 C10 118.5(3) . . ?
C10 C5 C1 120.6(3) . . ?
C5 C6 H6 119.7 . . ?
C7 C6 C5 120.5(3) . . ?
C7 C6 H6 119.7 . . ?
C6 C7 H7 119.7 . . ?
C6 C7 C8 120.7(3) . . ?
C8 C7 H7 119.7 . . ?
C7 C8 H8 120.2 . . ?
C9 C8 C7 119.5(3) . . ?
C9 C8 H8 120.2 . . ?
C8 C9 H9 119.7 . . ?
C8 C9 C10 120.5(3) . . ?
C10 C9 H9 119.7 . . ?
C5 C10 H10 119.9 . . ?
C9 C10 C5 120.2(3) . . ?
C9 C10 H10 119.9 . . ?
C12 C11 C4 121.0(3) . . ?
C12 C11 C16 118.4(3) . . ?
C16 C11 C4 120.6(2) . . ?
C11 C12 H12 119.6 . . ?
C13 C12 C11 120.7(3) . . ?
C13 C12 H12 119.6 . . ?
C12 C13 H13 119.8 . . ?
C14 C13 C12 120.4(3) . . ?
C14 C13 H13 119.8 . . ?
C13 C14 H14 120.1 . . ?
C13 C14 C15 119.7(3) . . ?
C15 C14 H14 120.1 . . ?
C14 C15 H15 119.6 . . ?
C14 C15 C16 120.7(3) . . ?
C16 C15 H15 119.6 . . ?
C11 C16 H16 120.0 . . ?
C15 C16 C11 120.1(3) . . ?
C15 C16 H16 120.0 . . ?
C18 C17 H17 113.5 . . ?
C18 C17 C24 124.5(3) . . ?
C18 C17 Rh1 71.49(17) . . ?
C24 C17 H17 113.5 . . ?
C24 C17 Rh1 113.4(2) . . ?
Rh1 C17 H17 113.5 . . ?
C17 C18 H18 113.9 . . ?
C17 C18 C19 123.3(3) . . ?
C17 C18 Rh1 70.54(18) . . ?
C19 C18 H18 113.9 . . ?
C19 C18 Rh1 113.9(2) . . ?
Rh1 C18 H18 113.9 . . ?
C18 C19 H19A 109.2 . . ?
C18 C19 H19B 109.2 . . ?
C18 C19 C20 112.2(3) . . ?
H19A C19 H19B 107.9 . . ?
C20 C19 H19A 109.2 . . ?
C20 C19 H19B 109.2 . . ?
C19 C20 H20A 109.0 . . ?
C19 C20 H20B 109.0 . . ?
C19 C20 C21 112.8(3) . . ?
H20A C20 H20B 107.8 . . ?
C21 C20 H20A 109.0 . . ?
C21 C20 H20B 109.0 . . ?
C20 C21 H21 113.8 . . ?
C20 C21 Rh1 111.2(3) . . ?
C22 C21 C20 124.8(3) . . ?
C22 C21 H21 113.8 . . ?
C22 C21 Rh1 71.73(18) . . ?
Rh1 C21 H21 113.8 . . ?
C21 C22 H22 114.3 . . ?
C21 C22 C23 123.3(3) . . ?
C21 C22 Rh1 69.61(18) . . ?
C23 C22 H22 114.3 . . ?
C23 C22 Rh1 113.0(2) . . ?
Rh1 C22 H22 114.3 . . ?
C22 C23 H23A 108.8 . . ?
C22 C23 H23B 108.8 . . ?
H23A C23 H23B 107.7 . . ?
C24 C23 C22 113.6(3) . . ?
C24 C23 H23A 108.8 . . ?
C24 C23 H23B 108.8 . . ?
C17 C24 H24A 109.1 . . ?
C17 C24 H24B 109.1 . . ?
C23 C24 C17 112.5(3) . . ?
C23 C24 H24A 109.1 . . ?
C23 C24 H24B 109.1 . . ?
H24A C24 H24B 107.8 . . ?
C1 N1 C4 105.3(2) . . ?
C1 N1 Rh1 70.66(14) . . ?
C4 N1 Rh1 68.63(13) . . ?
C1 Rh1 C2 36.34(9) . . ?
C1 Rh1 C3 59.49(10) . . ?
C1 Rh1 N1 34.72(8) . . ?
C2 Rh1 N1 59.93(9) . . ?
C3 Rh1 C2 35.48(10) . . ?
C3 Rh1 N1 60.42(9) . . ?
C4 Rh1 C1 58.26(10) . . ?
C4 Rh1 C2 59.71(10) . . ?
C4 Rh1 C3 36.89(9) . . ?
C4 Rh1 N1 35.34(8) . . ?
C17 Rh1 C1 100.84(11) . . ?
C17 Rh1 C2 115.72(11) . . ?
C17 Rh1 C3 150.61(12) . . ?
C17 Rh1 C4 152.21(11) . . ?
C17 Rh1 C18 37.97(13) . . ?
C17 Rh1 C22 81.17(13) . . ?
C17 Rh1 N1 117.07(11) . . ?
C18 Rh1 C1 113.15(11) . . ?
C18 Rh1 C2 103.55(11) . . ?
C18 Rh1 C3 125.50(11) . . ?
C18 Rh1 C4 161.99(11) . . ?
C18 Rh1 C22 90.36(13) . . ?
C18 Rh1 N1 144.67(11) . . ?
C21 Rh1 C1 162.01(11) . . ?
C21 Rh1 C2 133.09(13) . . ?
C21 Rh1 C3 104.06(12) . . ?
C21 Rh1 C4 104.49(12) . . ?
C21 Rh1 C17 97.14(13) . . ?
C21 Rh1 C18 81.78(14) . . ?
C21 Rh1 C22 38.66(14) . . ?
C21 Rh1 N1 133.00(12) . . ?
C22 Rh1 C1 144.51(12) . . ?
C22 Rh1 C2 163.09(12) . . ?
C22 Rh1 C3 127.83(12) . . ?
C22 Rh1 C4 105.13(12) . . ?
C22 Rh1 N1 112.98(11) . . ?

loop_
_geom_bond_atom_site_label_1
_geom_bond_atom_site_label_2
_geom_bond_distance
_geom_bond_site_symmetry_2
_geom_bond_publ_flag
C1 C2 1.426(4) . ?
C1 C5 1.476(4) . ?
C1 N1 1.375(3) . ?
C1 Rh1 2.278(3) . ?
C2 H2 0.9800 . ?
C2 C3 1.396(4) . ?
C2 Rh1 2.295(3) . ?
C3 H3 0.9800 . ?
C3 C4 1.431(4) . ?
C3 Rh1 2.287(3) . ?
C4 C11 1.470(4) . ?
C4 N1 1.387(3) . ?
C4 Rh1 2.233(2) . ?
C5 C6 1.391(4) . ?
C5 C10 1.394(4) . ?
C6 H6 0.9300 . ?
C6 C7 1.375(4) . ?
C7 H7 0.9300 . ?
C7 C8 1.376(5) . ?
C8 H8 0.9300 . ?
C8 C9 1.373(5) . ?
C9 H9 0.9300 . ?
C9 C10 1.385(4) . ?
C10 H10 0.9300 . ?
C11 C12 1.389(4) . ?
C11 C16 1.391(4) . ?
C12 H12 0.9300 . ?
C12 C13 1.379(4) . ?
C13 H13 0.9300 . ?
C13 C14 1.367(5) . ?
C14 H14 0.9300 . ?
C14 C15 1.371(5) . ?
C15 H15 0.9300 . ?
C15 C16 1.383(4) . ?
C16 H16 0.9300 . ?
C17 H17 0.9800 . ?
C17 C18 1.369(5) . ?
C17 C24 1.504(5) . ?
C17 Rh1 2.098(3) . ?
C18 H18 0.9800 . ?
C18 C19 1.509(5) . ?
C18 Rh1 2.110(3) . ?
C19 H19A 0.9700 . ?
C19 H19B 0.9700 . ?
C19 C20 1.509(6) . ?
C20 H20A 0.9700 . ?
C20 H20B 0.9700 . ?
C20 C21 1.524(6) . ?
C21 H21 0.9800 . ?
C21 C22 1.392(5) . ?
C21 Rh1 2.088(3) . ?
C22 H22 0.9800 . ?
C22 C23 1.538(5) . ?
C22 Rh1 2.116(3) . ?
C23 H23A 0.9700 . ?
C23 H23B 0.9700 . ?
C23 C24 1.489(5) . ?
C24 H24A 0.9700 . ?
C24 H24B 0.9700 . ?
N1 Rh1 2.327(2) . ?

loop_
_geom_torsion_atom_site_label_1
_geom_torsion_atom_site_label_2
_geom_torsion_atom_site_label_3
_geom_torsion_atom_site_label_4
_geom_torsion
_geom_torsion_site_symmetry_1
_geom_torsion_site_symmetry_2
_geom_torsion_site_symmetry_3
_geom_torsion_site_symmetry_4
_geom_torsion_publ_flag
C1 C2 C3 C4 1.2(3) . . . . ?
C1 C2 C3 Rh1 63.11(18) . . . . ?
C1 C5 C6 C7 177.2(3) . . . . ?
C1 C5 C10 C9 -176.7(3) . . . . ?
C2 C1 C5 C6 1.5(4) . . . . ?
C2 C1 C5 C10 179.2(3) . . . . ?
C2 C1 N1 C4 -3.7(3) . . . . ?
C2 C1 N1 Rh1 -63.89(19) . . . . ?
C2 C3 C4 C11 -179.6(3) . . . . ?
C2 C3 C4 N1 -3.5(3) . . . . ?
C2 C3 C4 Rh1 64.01(19) . . . . ?
C3 C4 C11 C12 4.8(4) . . . . ?
C3 C4 C11 C16 -174.9(3) . . . . ?
C3 C4 N1 C1 4.4(3) . . . . ?
C3 C4 N1 Rh1 66.00(18) . . . . ?
C4 C11 C12 C13 -178.6(3) . . . . ?
C4 C11 C16 C15 178.8(3) . . . . ?
C5 C1 C2 C3 179.2(3) . . . . ?
C5 C1 C2 Rh1 -117.1(3) . . . . ?
C5 C1 N1 C4 178.5(2) . . . . ?
C5 C1 N1 Rh1 118.3(2) . . . . ?
C5 C6 C7 C8 0.1(5) . . . . ?
C6 C5 C10 C9 1.0(5) . . . . ?
C6 C7 C8 C9 -0.1(5) . . . . ?
C7 C8 C9 C10 0.6(6) . . . . ?
C8 C9 C10 C5 -1.1(5) . . . . ?
C10 C5 C6 C7 -0.5(5) . . . . ?
C11 C4 N1 C1 -179.2(2) . . . . ?
C11 C4 N1 Rh1 -117.6(2) . . . . ?
C11 C12 C13 C14 -0.7(5) . . . . ?
C12 C11 C16 C15 -0.9(4) . . . . ?
C12 C13 C14 C15 0.0(6) . . . . ?
C13 C14 C15 C16 0.2(5) . . . . ?
C14 C15 C16 C11 0.3(5) . . . . ?
C16 C11 C12 C13 1.1(4) . . . . ?
C17 C18 C19 C20 -91.7(4) . . . . ?
C18 C17 C24 C23 54.8(5) . . . . ?
C18 C19 C20 C21 27.0(5) . . . . ?
C19 C20 C21 C22 50.4(5) . . . . ?
C19 C20 C21 Rh1 -31.6(4) . . . . ?
C20 C21 C22 C23 1.2(5) . . . . ?
C20 C21 C22 Rh1 -103.6(3) . . . . ?
C21 C22 C23 C24 -88.5(4) . . . . ?
C22 C23 C24 C17 23.6(5) . . . . ?
C24 C17 C18 C19 0.3(5) . . . . ?
C24 C17 C18 Rh1 -106.1(3) . . . . ?
N1 C1 C2 C3 1.6(3) . . . . ?
N1 C1 C2 Rh1 65.22(18) . . . . ?
N1 C1 C5 C6 178.9(3) . . . . ?
N1 C1 C5 C10 -3.4(4) . . . . ?
N1 C4 C11 C12 -171.0(3) . . . . ?
N1 C4 C11 C16 9.4(4) . . . . ?
Rh1 C1 C2 C3 -63.64(19) . . . . ?
Rh1 C1 C5 C6 -90.4(3) . . . . ?
Rh1 C1 C5 C10 87.2(3) . . . . ?
Rh1 C1 N1 C4 60.21(16) . . . . ?
Rh1 C2 C3 C4 -61.96(18) . . . . ?
Rh1 C3 C4 C11 116.4(3) . . . . ?
Rh1 C3 C4 N1 -67.54(18) . . . . ?
Rh1 C4 C11 C12 97.4(3) . . . . ?
Rh1 C4 C11 C16 -82.3(3) . . . . ?
Rh1 C4 N1 C1 -61.57(16) . . . . ?
Rh1 C17 C18 C19 106.4(3) . . . . ?
Rh1 C17 C24 C23 -28.2(4) . . . . ?
Rh1 C18 C19 C20 -10.0(4) . . . . ?
Rh1 C21 C22 C23 104.8(3) . . . . ?
Rh1 C22 C23 C24 -8.5(4) . . . . ?
